data_4340084
loop_
_publ_author_name
'Diefenbach, Kariem'
'Lin, Jian'
'Cross, Justin N.'
'Dalal, Naresh S.'
'Shatruk, Michael'
'Albrecht-Schmitt, Thomas E'

_publ_section_title
;
 Expansion of the Rich Structures and Magnetic Properties of Neptunium
 Selenites: Soft Ferromagnetism in Np(SeO3)2.
;
_journal_issue 14
_journal_name_full 'Inorganic chemistry'
_journal_page_first 7154
_journal_page_last 7159
_journal_paper_doi 10.1021/ic500181t
_journal_volume 53
_journal_year 2014
_chemical_formula_moiety Np(SeO3)2
_chemical_formula_sum 'Np O6 Se2'
_chemical_formula_weight 490.92
_chemical_melting_point ?
_chemical_name_common 'Neptunium selenite'
_chemical_name_systematic
; 
 ? 
;
_space_group_IT_number 14
_symmetry_cell_setting monoclinic
_symmetry_space_group_name_Hall '-P 2yn'
_symmetry_space_group_name_H-M 'P 1 21/n 1'
_atom_sites_solution_hydrogens none
_atom_sites_solution_primary direct
_atom_sites_solution_secondary difmap
_audit_creation_method SHELXL-97
_cell_angle_alpha 90.00
_cell_angle_beta 106.9530(10)
_cell_angle_gamma 90.00
_cell_formula_units_Z 4
_cell_length_a 7.0089(5)
_cell_length_b 10.5827(8)
_cell_length_c 7.3316(5)
_cell_measurement_temperature 296(2)
_cell_measurement_theta_max 27.54
_cell_measurement_theta_min 3.49
_cell_volume 520.18(6)
_computing_cell_refinement 'smart saint'
_computing_data_collection smart
_computing_data_reduction SAINT
_computing_molecular_graphics 'SHELXS-97 (Sheldrick, 1997)'
_computing_publication_material 'SHELXCIF-97 (Sheldrick, 2000)'
_computing_structure_refinement 'SHELXL-97 (Sheldrick, 2008)'
_computing_structure_solution 'SHELXS-97 (Sheldrick, 2008)'
_diffrn_ambient_temperature 296(2)
_diffrn_detector_area_resol_mean 0
_diffrn_measured_fraction_theta_full 1.000
_diffrn_measured_fraction_theta_max 1.000
_diffrn_measurement_device_type 'BRUKER apex II'
_diffrn_measurement_method '0.5 wide w/ exposures'
_diffrn_radiation_monochromator 'Quazar optics'
_diffrn_radiation_source 'Imus microfocused '
_diffrn_radiation_type MoK\a
_diffrn_radiation_wavelength 0.71073
_diffrn_reflns_av_R_equivalents 0.0201
_diffrn_reflns_av_sigmaI/netI 0.0123
_diffrn_reflns_limit_h_max 9
_diffrn_reflns_limit_h_min -9
_diffrn_reflns_limit_k_max 13
_diffrn_reflns_limit_k_min -13
_diffrn_reflns_limit_l_max 9
_diffrn_reflns_limit_l_min -9
_diffrn_reflns_number 7610
_diffrn_reflns_theta_full 27.54
_diffrn_reflns_theta_max 27.54
_diffrn_reflns_theta_min 3.49
_exptl_absorpt_coefficient_mu 33.923
_exptl_absorpt_correction_T_max 0.543
_exptl_absorpt_correction_T_min 0.447
_exptl_absorpt_correction_type numerical
_exptl_absorpt_process_details shelxprep
_exptl_crystal_colour Brown
_exptl_crystal_density_diffrn 6.269
_exptl_crystal_density_meas ?
_exptl_crystal_density_method 'not measured'
_exptl_crystal_description Block
_exptl_crystal_F_000 836
_exptl_crystal_size_max 0.025
_exptl_crystal_size_mid 0.020
_exptl_crystal_size_min 0.018
_refine_diff_density_max 1.337
_refine_diff_density_min -0.631
_refine_diff_density_rms 0.241
_refine_ls_extinction_method none
_refine_ls_goodness_of_fit_ref 1.368
_refine_ls_hydrogen_treatment none
_refine_ls_matrix_type full
_refine_ls_number_parameters 82
_refine_ls_number_reflns 1198
_refine_ls_number_restraints 0
_refine_ls_restrained_S_all 1.368
_refine_ls_R_factor_all 0.0182
_refine_ls_R_factor_gt 0.0179
_refine_ls_shift/su_max 0.001
_refine_ls_shift/su_mean 0.000
_refine_ls_structure_factor_coef Fsqd
_refine_ls_weighting_details 'calc w=1/[\s^2^(Fo^2^)+(0.0071P)^2^+4.9506P] where P=(Fo^2^+2Fc^2^)/3'
_refine_ls_weighting_scheme calc
_refine_ls_wR_factor_gt 0.0409
_refine_ls_wR_factor_ref 0.0410
_reflns_number_gt 1190
_reflns_number_total 1198
_reflns_threshold_expression >2sigma(I)
_cod_data_source_file ic500181t_si_001.cif
_cod_data_source_block NpSe2O6
_cod_depositor_comments
;
The following automatic conversions were performed:

'_chemical_melting_point' value 'N/A' was changed to '?' - the value
is undefined or not given.

Automatic conversion script
Id: cif_fix_values 2281 2013-09-26 08:29:07Z andrius 

 Adding full bibliography for 4340084--4340085.cif.

The following automatic conversions were performed:

'_exptl_crystal_density_meas' value 'not measured' was changed to '?'
- the value is perceived as not measured.

Automatic conversion script
Id: cif_fix_values 3008 2015-01-20 13:52:24Z robertas 
;
_cod_original_sg_symbol_H-M P21/n
_cod_database_code 4340084

loop_
_symmetry_equiv_pos_as_xyz
'x, y, z'
'-x+1/2, y+1/2, -z+1/2'
'-x, -y, -z'
'x-1/2, -y-1/2, z-1/2'

loop_
_atom_site_label
_atom_site_type_symbol
_atom_site_fract_x
_atom_site_fract_y
_atom_site_fract_z
_atom_site_U_iso_or_equiv
_atom_site_adp_type
_atom_site_occupancy
_atom_site_symmetry_multiplicity
_atom_site_calc_flag
Np1 Np 0.25973(3) 0.902797(19) 0.01670(3) 0.00906(7) Uani 1 1 d
Se1 Se 0.22348(8) 0.56831(5) -0.06790(8) 0.01120(12) Uani 1 1 d
Se2 Se 0.23552(7) 0.71590(5) 0.42973(7) 0.00935(11) Uani 1 1 d
O1 O 0.4051(6) 0.6009(4) 0.4122(6) 0.0129(8) Uani 1 1 d
O2 O 0.3162(6) 0.4804(4) -0.2155(6) 0.0182(9) Uani 1 1 d
O3 O 0.0692(6) 0.6023(4) 0.4510(6) 0.0153(8) Uani 1 1 d
O4 O 0.1423(6) 0.7603(4) 0.2020(6) 0.0163(8) Uani 1 1 d
O5 O -0.0211(7) 0.5926(5) -0.1850(6) 0.0240(10) Uani 1 1 d
O6 O 0.3142(8) 0.7118(4) -0.0955(8) 0.0323(12) Uani 1 1 d

loop_
_atom_site_aniso_label
_atom_site_aniso_U_11
_atom_site_aniso_U_22
_atom_site_aniso_U_33
_atom_site_aniso_U_23
_atom_site_aniso_U_13
_atom_site_aniso_U_12
Np1 0.00722(11) 0.00754(11) 0.01341(12) 0.00073(7) 0.00454(8) 0.00001(7)
Se1 0.0112(2) 0.0103(2) 0.0121(3) -0.00082(19) 0.0035(2) 0.00029(19)
Se2 0.0092(2) 0.0074(2) 0.0122(3) 0.00133(18) 0.00424(19) 0.00066(18)
O1 0.0083(17) 0.0113(19) 0.020(2) -0.0020(15) 0.0051(15) 0.0020(14)
O2 0.017(2) 0.020(2) 0.018(2) -0.0061(17) 0.0040(16) 0.0053(17)
O3 0.0102(18) 0.0113(19) 0.027(2) 0.0067(16) 0.0092(16) 0.0006(14)
O4 0.0136(19) 0.022(2) 0.0130(19) 0.0084(16) 0.0029(15) -0.0011(16)
O5 0.018(2) 0.032(3) 0.020(2) -0.0042(19) 0.0044(18) 0.0069(19)
O6 0.045(3) 0.013(2) 0.053(3) -0.009(2) 0.035(3) -0.010(2)

loop_
_atom_type_symbol
_atom_type_description
_atom_type_scat_dispersion_real
_atom_type_scat_dispersion_imag
_atom_type_scat_source
O O 0.0106 0.0060 'International Tables Vol C Tables 4.2.6.8 and 6.1.1.4'
Se Se -0.0929 2.2259 'International Tables Vol C Tables 4.2.6.8 and 6.1.1.4'
Np Np -11.4937 4.1493 'International Tables Vol C Tables 4.2.6.8 and 6.1.1.4'

loop_
_geom_angle_atom_site_label_1
_geom_angle_atom_site_label_2
_geom_angle_atom_site_label_3
_geom_angle
_geom_angle_site_symmetry_1
_geom_angle_site_symmetry_3
O6 Np1 O5 103.4(2) . 4_676
O6 Np1 O2 89.20(18) . 2_554
O5 Np1 O2 145.89(15) 4_676 2_554
O6 Np1 O4 76.07(16) . .
O5 Np1 O4 73.06(15) 4_676 .
O2 Np1 O4 141.05(14) 2_554 .
O6 Np1 O3 68.97(15) . 4_675
O5 Np1 O3 78.07(16) 4_676 4_675
O2 Np1 O3 77.17(15) 2_554 4_675
O4 Np1 O3 127.31(15) . 4_675
O6 Np1 O1 98.04(17) . 4_575
O5 Np1 O1 131.21(15) 4_676 4_575
O2 Np1 O1 76.45(14) 2_554 4_575
O4 Np1 O1 70.39(14) . 4_575
O3 Np1 O1 150.68(14) 4_675 4_575
O6 Np1 O3 133.61(15) . 2
O5 Np1 O3 73.09(16) 4_676 2
O2 Np1 O3 75.35(15) 2_554 2
O4 Np1 O3 139.45(15) . 2
O3 Np1 O3 65.04(16) 4_675 2
O1 Np1 O3 119.36(13) 4_575 2
O6 Np1 O1 163.13(17) . 2
O5 Np1 O1 90.29(16) 4_676 2
O2 Np1 O1 84.76(15) 2_554 2
O4 Np1 O1 99.00(14) . 2
O3 Np1 O1 124.49(13) 4_675 2
O1 Np1 O1 65.24(15) 4_575 2
O3 Np1 O1 59.66(12) 2 2
O6 Np1 Se2 159.36(12) . 2
O5 Np1 Se2 83.38(12) 4_676 2
O2 Np1 Se2 75.32(11) 2_554 2
O4 Np1 Se2 124.49(11) . 2
O3 Np1 Se2 93.94(10) 4_675 2
O1 Np1 Se2 91.59(9) 4_575 2
O3 Np1 Se2 29.42(9) 2 2
O1 Np1 Se2 30.56(9) 2 2
O6 Np1 Np1 101.70(12) . 3_675
O5 Np1 Np1 72.81(11) 4_676 3_675
O2 Np1 Np1 73.63(10) 2_554 3_675
O4 Np1 Np1 144.18(10) . 3_675
O3 Np1 Np1 32.90(10) 4_675 3_675
O1 Np1 Np1 143.64(9) 4_575 3_675
O3 Np1 Np1 32.14(9) 2 3_675
O1 Np1 Np1 91.70(9) 2 3_675
Se2 Np1 Np1 61.208(10) 2 3_675
O6 Se1 O2 100.9(2) . .
O6 Se1 O5 99.4(3) . .
O2 Se1 O5 106.2(2) . .
O4 Se2 O3 102.1(2) . .
O4 Se2 O1 101.5(2) . .
O3 Se2 O1 90.77(18) . .
O4 Se2 Np1 112.58(15) . 2_545
O3 Se2 Np1 43.60(13) . 2_545
O1 Se2 Np1 47.71(13) . 2_545
Se2 O1 Np1 131.5(2) . 4_676
Se2 O1 Np1 101.74(17) . 2_545
Np1 O1 Np1 114.76(15) 4_676 2_545
Se1 O2 Np1 142.7(2) . 2_544
Se2 O3 Np1 136.6(2) . 4_576
Se2 O3 Np1 106.98(18) . 2_545
Np1 O3 Np1 114.96(16) 4_576 2_545
Se2 O4 Np1 131.4(2) . .
Se1 O5 Np1 142.0(3) . 4_575
Se1 O6 Np1 130.9(2) . .

loop_
_geom_bond_atom_site_label_1
_geom_bond_atom_site_label_2
_geom_bond_distance
_geom_bond_site_symmetry_2
Np1 O6 2.257(5) .
Np1 O5 2.277(4) 4_676
Np1 O2 2.269(4) 2_554
Np1 O4 2.334(4) .
Np1 O3 2.356(4) 4_675
Np1 O1 2.378(4) 4_575
Np1 O3 2.405(4) 2
Np1 O1 2.520(4) 2
Np1 Se2 3.3357(6) 2
Np1 Np1 4.0147(4) 3_675
Se1 O6 1.681(5) .
Se1 O2 1.694(4) .
Se1 O5 1.698(4) .
Se2 O4 1.673(4) .
Se2 O3 1.713(4) .
Se2 O1 1.732(4) .
Se2 Np1 3.3357(6) 2_545
O1 Np1 2.378(4) 4_676
O1 Np1 2.520(4) 2_545
O2 Np1 2.269(4) 2_544
O3 Np1 2.356(4) 4_576
O3 Np1 2.405(4) 2_545
O5 Np1 2.277(4) 4_575
